data_4116144
loop_
_publ_author_name
'Venkat R. Thalladi'
'Markus N\"usse'
'Roland Boese'

_publ_section_title
;
 The Melting Point Alternation in \a,\w-Alkanedicarboxylic Acids
;
_journal_name_full 'Journal of the American Chemical Society'
_journal_page_first 9227
_journal_page_last 9236
_journal_paper_doi 10.1021/ja0011459
_journal_volume 122
_journal_year 2000
_chemical_compound_source Fluka
_chemical_formula_moiety 'C7 H14 O4'
_chemical_formula_structural 'C7 H14 O4'
_chemical_formula_sum 'C7 H14 O4'
_chemical_formula_weight 160.16
_chemical_melting_point 379
_chemical_name_common 'Pimelic acid'
_chemical_name_systematic
; 
 Heptane-1,7-dioic acid 
;
_space_group_IT_number 15
_symmetry_cell_setting monoclinic
_symmetry_space_group_name_Hall '-C 2yc'
_symmetry_space_group_name_H-M 'C 1 2/c 1'
_atom_sites_solution_hydrogens geom
_atom_sites_solution_primary direct
_atom_sites_solution_secondary difmap
_audit_creation_method SHELXL
_cell_angle_alpha 90.00
_cell_angle_beta 106.5800(10)
_cell_angle_gamma 90.00
_cell_formula_units_Z 8
_cell_length_a 17.7028(9)
_cell_length_b 4.7270(2)
_cell_length_c 9.6713(4)
_cell_measurement_temperature 130(2)
_cell_volume 775.66(6)
_computing_structure_refinement 'SHELXL-93 (Sheldrick, 1993)'
_computing_structure_solution 'SHELXS-86 (Sheldrick, 1990)'
_diffrn_ambient_temperature 130(2)
_diffrn_radiation_monochromator graphite
_diffrn_radiation_source 'fine-focus sealed tube'
_diffrn_radiation_type MoK\a
_diffrn_radiation_wavelength 0.71073
_diffrn_reflns_av_R_equivalents 0.0408
_diffrn_reflns_av_sigmaI/netI 0.0416
_diffrn_reflns_limit_h_max 10
_diffrn_reflns_limit_h_min -23
_diffrn_reflns_limit_k_max 6
_diffrn_reflns_limit_k_min -4
_diffrn_reflns_limit_l_max 12
_diffrn_reflns_limit_l_min -4
_diffrn_reflns_number 3086
_diffrn_reflns_theta_max 28.21
_diffrn_reflns_theta_min 2.40
_exptl_absorpt_coefficient_mu 0.112
_exptl_crystal_density_diffrn 1.372
_exptl_crystal_F_000 344
_refine_diff_density_max 0.402
_refine_diff_density_min -0.280
_refine_diff_density_rms 0.084
_refine_ls_extinction_method none
_refine_ls_goodness_of_fit_all 0.979
_refine_ls_goodness_of_fit_obs 1.094
_refine_ls_matrix_type full
_refine_ls_number_parameters 59
_refine_ls_number_reflns 803
_refine_ls_number_restraints 0
_refine_ls_restrained_S_all 0.979
_refine_ls_restrained_S_obs 1.094
_refine_ls_R_factor_all 0.0621
_refine_ls_R_factor_obs 0.0507
_refine_ls_shift/esd_max 0.000
_refine_ls_shift/esd_mean 0.000
_refine_ls_structure_factor_coef Fsqd
_refine_ls_weighting_details 'w=1/[\s^2^(Fo^2^)+(0.0878P)^2^+0.0000P] where P=(Fo^2^+2Fc^2^)/3'
_refine_ls_weighting_scheme calc
_refine_ls_wR_factor_all 0.1270
_refine_ls_wR_factor_obs 0.1207
_reflns_number_observed 595
_reflns_number_total 803
_reflns_observed_criterion >2sigma(I)
_cod_data_source_file ja0011459_06.cif
_cod_data_source_block disa74m
_cod_depositor_comments
;
The following automatic conversions were performed:

'_refine_ls_weighting_scheme' value 'calc
w=1/[\s^2^(Fo^2^)+(0.0878P)^2^+0.0000P] where P=(Fo^2^+2Fc^2^)/3' was
changed to 'calc'. New tag '_refine_ls_weighting_details' was
created. The value of the new tag was set to
'w=1/[\s^2^(Fo^2^)+(0.0878P)^2^+0.0000P] where P=(Fo^2^+2Fc^2^)/3'.

Automatic conversion script
Id: cif_fix_values 3143 2015-03-26 13:38:13Z robertas 
;
_cod_database_code 4116144

loop_
_symmetry_equiv_pos_as_xyz
'x, y, z'
'-x, y, -z+1/2'
'x+1/2, y+1/2, z'
'-x+1/2, y+1/2, -z+1/2'
'-x, -y, -z'
'x, -y, z-1/2'
'-x+1/2, -y+1/2, -z'
'x+1/2, -y+1/2, z-1/2'

loop_
_atom_site_aniso_label
_atom_site_aniso_U_11
_atom_site_aniso_U_22
_atom_site_aniso_U_33
_atom_site_aniso_U_23
_atom_site_aniso_U_13
_atom_site_aniso_U_12
O1 0.0210(8) 0.0307(8) 0.0334(6) 0.0047(5) 0.0165(6) 0.0014(5)
O2 0.0210(8) 0.0296(8) 0.0355(7) 0.0036(5) 0.0183(6) 0.0026(5)
C1 0.0165(10) 0.0258(10) 0.0237(7) -0.0032(7) 0.0101(7) -0.0019(7)
C2 0.0202(10) 0.0281(11) 0.0351(9) 0.0050(7) 0.0182(8) 0.0018(7)
C3 0.0178(10) 0.0260(10) 0.0317(8) 0.0013(7) 0.0147(8) 0.0007(7)
C4 0.0172(13) 0.0249(14) 0.0279(11) 0.000 0.0129(11) 0.000

loop_
_atom_site_label
_atom_site_type_symbol
_atom_site_fract_x
_atom_site_fract_y
_atom_site_fract_z
_atom_site_U_iso_or_equiv
_atom_site_thermal_displace_type
_atom_site_occupancy
_atom_site_calc_flag
_atom_site_refinement_flags
O1 O 0.33588(7) 0.1745(3) 0.96840(12) 0.0266(4) Uani 1 d .
O2 O 0.25752(7) 0.5466(3) 0.88793(12) 0.0266(4) Uani 1 d .
H1 H 0.2262(14) 0.4599(50) 0.9408(25) 0.057(7) Uiso 1 d .
C1 C 0.32171(10) 0.3951(4) 0.8999(2) 0.0211(4) Uani 1 d .
C2 C 0.37687(10) 0.5297(4) 0.8271(2) 0.0256(5) Uani 1 d .
H2A H 0.40372(10) 0.6893(4) 0.8877(2) 0.031 Uiso 1 calc R
H2B H 0.34511(10) 0.6100(4) 0.7341(2) 0.031 Uiso 1 calc R
C3 C 0.43935(10) 0.3391(4) 0.7974(2) 0.0236(4) Uani 1 d .
H3B H 0.41417(10) 0.2017(4) 0.7209(2) 0.028 Uiso 1 calc R
H3A H 0.46593(10) 0.2317(4) 0.8858(2) 0.028 Uiso 1 calc R
C4 C 0.5000 0.5125(5) 0.7500 0.0220(6) Uani 1 d S
H4A H 0.5267(11) 0.6345(36) 0.8307(17) 0.021(4) Uiso 1 d .

loop_
_atom_type_symbol
_atom_type_description
_atom_type_scat_dispersion_real
_atom_type_scat_dispersion_imag
_atom_type_scat_source
C C 0.0033 0.0016 'International Tables Vol C Tables 4.2.6.8 and 6.1.1.4'
H H 0.0000 0.0000 'International Tables Vol C Tables 4.2.6.8 and 6.1.1.4'
O O 0.0106 0.0060 'International Tables Vol C Tables 4.2.6.8 and 6.1.1.4'

loop_
_geom_angle_atom_site_label_1
_geom_angle_atom_site_label_2
_geom_angle_atom_site_label_3
_geom_angle
_geom_angle_site_symmetry_3
O1 C1 O2 123.28(14) .
O1 C1 C2 123.80(15) .
O2 C1 C2 112.85(14) .
C1 C2 C3 116.42(14) .
C2 C3 C4 110.63(13) .
C3 C4 C3 114.8(2) 2_656

loop_
_geom_bond_atom_site_label_1
_geom_bond_atom_site_label_2
_geom_bond_distance
_geom_bond_site_symmetry_2
O1 C1 1.222(2) .
O2 C1 1.320(2) .
C1 C2 1.499(2) .
C2 C3 1.516(2) .
C3 C4 1.522(2) .
C4 C3 1.522(2) 2_656
